data_2200056
loop_
_publ_author_name
'Edwards, Selvin H.'
'Kahwa, Ishenkumba A.'
'Mague, Joel T.'

_publ_section_title
;
 2,2'-Iminobis(ethylammonium) phthalate
;
_journal_issue 1
_journal_name_full 'Acta Crystallographica Section E'
_journal_page_first o22
_journal_page_last o23
_journal_paper_doi 10.1107/S1600536800018432
_journal_volume 57
_journal_year 2001
_chemical_formula_iupac 'C4 H15 N3 1+, C8 H4 O4 1-'
_chemical_formula_moiety 'C4 H15 N3 1+, C8 H4 O4 1-'
_chemical_formula_sum 'C12 H19 N3 O4'
_chemical_formula_weight 269.30
_chemical_name_systematic
;
Diethylenetriamine dihdrophthalate
;
_space_group_IT_number 14
_symmetry_cell_setting monoclinic
_symmetry_space_group_name_Hall '-P 2ybc'
_symmetry_space_group_name_H-M 'P 1 21/c 1'
_audit_creation_method SHELXL-97
_cell_angle_alpha 90.00
_cell_angle_beta 115.3780(10)
_cell_angle_gamma 90.00
_cell_formula_units_Z 4
_cell_length_a 11.7634(8)
_cell_length_b 11.0250(10)
_cell_length_c 12.0322(7)
_cell_measurement_reflns_used 25
_cell_measurement_temperature 293(2)
_cell_measurement_theta_max 23.22
_cell_measurement_theta_min 15.05
_cell_volume 1409.89(18)
_computing_cell_refinement 'CAD-4 Software'
_computing_data_collection 'CAD-4 Software (Enraf-Nonius, 1989)'
_computing_data_reduction 'XCAD4 (Harms & Wocadlo, 1987)'
_computing_molecular_graphics 'SHELXTL (Bruker, 1997)'
_computing_publication_material SHELXTL
_computing_structure_refinement 'SHELXL97 (Sheldrick, 1997)'
_computing_structure_solution 'SHELXS97 (Sheldrick, 1990)'
_diffrn_ambient_temperature 293(2)
_diffrn_measured_fraction_theta_full 1.000
_diffrn_measured_fraction_theta_max 1.000
_diffrn_measurement_device_type 'Enraf-Nonius CAD-4'
_diffrn_measurement_method \q/2\q
_diffrn_radiation_monochromator graphite
_diffrn_radiation_source 'fine-focus sealed tube'
_diffrn_radiation_type MoK\a
_diffrn_radiation_wavelength .71073
_diffrn_reflns_av_R_equivalents .035
_diffrn_reflns_av_sigmaI/netI .0565
_diffrn_reflns_limit_h_max 13
_diffrn_reflns_limit_h_min 0
_diffrn_reflns_limit_k_max 12
_diffrn_reflns_limit_k_min 0
_diffrn_reflns_limit_l_max 12
_diffrn_reflns_limit_l_min -13
_diffrn_reflns_number 2335
_diffrn_reflns_theta_full 23.97
_diffrn_reflns_theta_max 23.97
_diffrn_reflns_theta_min 1.92
_diffrn_standards_decay_% 3.4
_diffrn_standards_interval_time 120
_diffrn_standards_number 2
_exptl_absorpt_coefficient_mu .096
_exptl_absorpt_correction_type none
_exptl_crystal_colour Colourless
_exptl_crystal_density_diffrn 1.269
_exptl_crystal_density_method 'not measured'
_exptl_crystal_description Plate
_exptl_crystal_F_000 576
_exptl_crystal_size_max .53
_exptl_crystal_size_mid .40
_exptl_crystal_size_min .13
_refine_diff_density_max .201
_refine_diff_density_min -.175
_refine_ls_extinction_method none
_refine_ls_goodness_of_fit_ref 1.023
_refine_ls_hydrogen_treatment mixed
_refine_ls_matrix_type full
_refine_ls_number_parameters 200
_refine_ls_number_reflns 2218
_refine_ls_number_restraints 0
_refine_ls_restrained_S_all 1.023
_refine_ls_R_factor_all .105
_refine_ls_R_factor_gt .040
_refine_ls_shift/su_max .001
_refine_ls_shift/su_mean .000
_refine_ls_structure_factor_coef Fsqd
_refine_ls_weighting_details 'calc w = 1/[\s^2^(Fo^2^)+(0.0629P)^2^+0.1498P] where P = (Fo^2^+2Fc^2^)/3'
_refine_ls_weighting_scheme calc
_refine_ls_wR_factor_ref .119
_reflns_number_gt 1371
_reflns_number_total 2218
_reflns_threshold_expression I>2\s(I)
_cod_data_source_file na6014.cif
_cod_data_source_block I
_cod_original_cell_volume 1409.0(2)
_cod_original_sg_symbol_H-M 'P 21/c'
_cod_database_code 2200056
_cod_database_fobs_code 2200056

loop_
_symmetry_equiv_pos_as_xyz
'x, y, z'
'-x, y+1/2, -z+1/2'
'-x, -y, -z'
'x, -y-1/2, z-1/2'

loop_
_atom_site_label
_atom_site_fract_x
_atom_site_fract_y
_atom_site_fract_z
_atom_site_U_iso_or_equiv
_atom_site_adp_type
_atom_site_calc_flag
_atom_site_refinement_flags
_atom_site_occupancy
_atom_site_disorder_assembly
_atom_site_disorder_group
_atom_site_type_symbol
O1 .76079(18) .0159(2) .47152(17) .0662(6) Uani d . 1 . . O
O2 .92677(15) .11559(16) .60395(15) .0451(5) Uani d . 1 . . O
O3 1.01283(15) .21397(15) .88155(16) .0437(5) Uani d . 1 . . O
O4 1.01029(15) .01335(15) .86180(16) .0456(5) Uani d . 1 . . O
C1 .7505(2) .09581(19) .6492(2) .0328(6) Uani d . 1 . . C
C2 .8158(2) .1178(2) .7749(2) .0341(6) Uani d . 1 . . C
C3 .7493(2) .1416(2) .8438(2) .0459(7) Uani d . 1 . . C
H3 .7928 .1569 .9276 .055 Uiso calc R 1 . . H
C4 .6202(3) .1429(3) .7900(3) .0608(8) Uani d . 1 . . C
H4 .5767 .1592 .8371 .073 Uiso calc R 1 . . H
C5 .5551(2) .1200(3) .6655(3) .0580(8) Uani d . 1 . . C
H5 .4676 .1196 .6288 .070 Uiso calc R 1 . . H
C6 .6201(2) .0981(2) .5968(3) .0463(7) Uani d . 1 . . C
H6 .5758 .0843 .5128 .056 Uiso calc R 1 . . H
C7 .8184(2) .0747(2) .5689(2) .0364(6) Uani d . 1 . . C
C8 .9574(2) .1144(2) .8416(2) .0356(6) Uani d . 1 . . C
N1 1.1283(2) -.0689(2) .6832(2) .0387(5) Uani d . 1 . . N
H1A 1.161(2) -.052(2) .619(2) .054(8) Uiso d . 1 . . H
H1B 1.080(3) -.141(3) .658(3) .082(10) Uiso d . 1 . . H
H1C 1.070(3) -.008(3) .682(3) .062(9) Uiso d . 1 . . H
N2 1.2352(2) .13870(19) .8313(2) .0417(5) Uani d . 1 . . N
H2 1.197(2) .133(2) .876(2) .041(8) Uiso d . 1 . . H
N3 1.1116(2) .3008(2) .6339(2) .0447(6) Uani d . 1 . . N
H3A 1.084(3) .293(3) .541(3) .088(11) Uiso d . 1 . . H
H3B 1.076(2) .375(3) .646(2) .056(8) Uiso d . 1 . . H
H3C 1.080(3) .248(3) .660(3) .060(10) Uiso d . 1 . . H
C9 1.2363(2) -.0796(2) .8049(2) .0448(7) Uani d . 1 . . C
H9A 1.2892 -.1468 .8042 .054 Uiso calc R 1 . . H
H9B 1.2062 -.0960 .8668 .054 Uiso calc R 1 . . H
C10 1.3128(2) .0368(2) .8368(3) .0474(7) Uani d . 1 . . C
H10A 1.3805 .0302 .9190 .057 Uiso calc R 1 . . H
H10B 1.3500 .0487 .7796 .057 Uiso calc R 1 . . H
C11 1.2859(2) .2580(2) .8323(2) .0482(7) Uani d . 1 . . C
H11A 1.3768 .2565 .8775 .058 Uiso calc R 1 . . H
H11B 1.2526 .3150 .8722 .058 Uiso calc R 1 . . H
C12 1.2497(2) .2966(2) .7014(2) .0481(7) Uani d . 1 . . C
H12A 1.2846 .3761 .7003 .058 Uiso calc R 1 . . H
H12B 1.2836 .2397 .6619 .058 Uiso calc R 1 . . H

loop_
_atom_site_aniso_label
_atom_site_aniso_U_11
_atom_site_aniso_U_22
_atom_site_aniso_U_33
_atom_site_aniso_U_12
_atom_site_aniso_U_13
_atom_site_aniso_U_23
O1 .0649(13) .0957(16) .0474(12) -.0321(12) .0330(11) -.0286(11)
O2 .0376(10) .0561(12) .0455(11) -.0098(9) .0215(8) -.0025(8)
O3 .0404(10) .0368(10) .0506(11) -.0058(8) .0164(8) -.0120(8)
O4 .0448(10) .0358(10) .0553(12) .0039(8) .0206(9) .0063(8)
C1 .0344(13) .0253(12) .0398(14) -.0013(10) .0170(11) .0000(10)
C2 .0377(13) .0256(12) .0434(14) -.0029(10) .0217(12) -.0019(10)
C3 .0476(16) .0524(16) .0444(15) -.0048(13) .0262(13) -.0074(13)
C4 .0528(18) .072(2) .075(2) -.0050(15) .0432(17) -.0130(17)
C5 .0330(14) .069(2) .076(2) -.0065(14) .0273(15) -.0094(17)
C6 .0382(15) .0489(16) .0477(15) -.0059(12) .0146(13) -.0079(12)
C7 .0388(14) .0356(13) .0360(14) -.0020(11) .0172(12) .0029(11)
C8 .0456(14) .0332(14) .0317(13) -.0011(12) .0199(11) .0000(11)
N1 .0436(12) .0331(12) .0424(13) -.0008(11) .0213(11) -.0015(10)
N2 .0414(12) .0412(13) .0449(13) .0002(10) .0207(11) -.0035(10)
N3 .0459(14) .0329(13) .0515(16) .0001(11) .0174(12) .0025(11)
C9 .0491(15) .0377(14) .0463(16) .0053(12) .0193(13) .0045(11)
C10 .0389(14) .0461(16) .0476(16) .0052(12) .0093(13) .0007(12)
C11 .0416(15) .0392(15) .0536(18) -.0031(12) .0106(13) -.0107(12)
C12 .0414(15) .0402(15) .0636(19) .0007(12) .0233(14) .0007(13)

loop_
_atom_type_symbol
_atom_type_description
_atom_type_scat_dispersion_real
_atom_type_scat_dispersion_imag
_atom_type_scat_source
C C .0033 .0016 'International Tables Vol C Tables 4.2.6.8 and 6.1.1.4'
H H .0000 .0000 'International Tables Vol C Tables 4.2.6.8 and 6.1.1.4'
N N .0061 .0033 'International Tables Vol C Tables 4.2.6.8 and 6.1.1.4'
O O .0106 .0060 'International Tables Vol C Tables 4.2.6.8 and 6.1.1.4'

loop_
_geom_angle_atom_site_label_1
_geom_angle_atom_site_label_2
_geom_angle_atom_site_label_3
_geom_angle
C6 C1 C2 118.5(2)
C6 C1 C7 119.8(2)
C2 C1 C7 121.6(2)
C3 C2 C1 119.5(2)
C3 C2 C8 117.6(2)
C1 C2 C8 122.8(2)
C4 C3 C2 120.9(3)
C3 C4 C5 119.8(3)
C6 C5 C4 119.6(2)
C5 C6 C1 121.6(3)
O2 C7 O1 124.8(2)
O2 C7 C1 118.2(2)
O1 C7 C1 117.0(2)
O4 C8 O3 124.7(2)
O4 C8 C2 118.0(2)
O3 C8 C2 117.0(2)
C10 N2 C11 117.5(2)
N1 C9 C10 110.4(2)
N2 C10 C9 110.8(2)
N2 C11 C12 108.6(2)
N3 C12 C11 109.6(2)

loop_
_geom_bond_atom_site_label_1
_geom_bond_atom_site_label_2
_geom_bond_site_symmetry_2
_geom_bond_distance
_geom_bond_publ_flag
O1 C7 . 1.253(3) ?
O2 C7 . 1.243(3) ?
O3 C8 . 1.262(3) ?
O4 C8 . 1.248(3) ?
C1 C6 . 1.386(3) ?
C1 C2 . 1.393(3) ?
C1 C7 . 1.512(3) ?
C2 C3 . 1.387(3) ?
C2 C8 . 1.509(3) ?
C3 C4 . 1.371(4) ?
C4 C5 . 1.382(4) ?
C5 C6 . 1.368(4) ?
N1 C9 . 1.476(3) ?
N2 C10 . 1.431(3) ?
N2 C11 . 1.442(3) ?
N3 C12 . 1.473(3) ?
C9 C10 . 1.519(4) ?
C11 C12 . 1.506(4) ?

loop_
_geom_hbond_atom_site_label_D
_geom_hbond_atom_site_label_H
_geom_hbond_atom_site_label_A
_geom_hbond_site_symmetry_A
_geom_hbond_distance_DH
_geom_hbond_distance_HA
_geom_hbond_distance_DA
_geom_hbond_angle_DHA
N1 H1A O1 3_756 1.01(3) 1.75(3) 2.755(3) 171(2)
N1 H1A O2 3_756 1.01(3) 2.53(3) 3.271(3) 129.9(19)
N1 H1B O3 2_746 .95(3) 1.88(4) 2.826(3) 176(3)
N1 H1C O2 . .95(3) 2.06(3) 2.954(3) 156(2)
N1 H1C O4 . .95(3) 2.56(3) 3.151(3) 121(2)
N2 H2 O3 . .83(3) 2.38(3) 3.042(3) 137(2)
N2 H2 O4 . .83(3) 2.51(3) 3.143(3) 134(2)
N3 H3A O3 4_565 1.03(3) 1.73(4) 2.752(3) 170(3)
N3 H3B O4 2_756 .96(3) 1.81(3) 2.759(3) 169(2)
N3 H3C O2 . .82(3) 2.19(3) 2.890(3) 143(3)

loop_
_cod_related_entry_id
_cod_related_entry_database
_cod_related_entry_code
1 ChemSpider 21133042
